data_8100225
loop_
_publ_author_name
'Crichton, Wilson A.'
'Grzechnik, Andrzej'

_publ_section_title
;
 Crystal structure of calcium molybdate, CaMoO~4~, a scheelite-type
 to fergusonite-type transition in powellite at P 15 GPa
;
_journal_issue 4
_journal_name_full 'Zeitschrift f\"ur Kristallographie - New Crystal Structures'
_journal_page_first 337
_journal_page_last 338
_journal_volume 219
_journal_year 2004
_chemical_formula_moiety 'Ca Mo O4'
_chemical_formula_structural 'Ca Mo O4'
_chemical_formula_sum 'Ca Mo O4'
_chemical_formula_weight 200.02
_chemical_name_common powellite
_space_group_IT_number 15
_symmetry_cell_setting monoclinic
_symmetry_space_group_name_Hall '-I 2ya'
_symmetry_space_group_name_H-M 'I 1 2/a 1'
_cell_angle_alpha 90.0
_cell_angle_beta 90.957(20)
_cell_angle_gamma 90.0
_cell_formula_units_Z 4
_cell_length_a 5.0342(14)
_cell_length_b 10.7683(23)
_cell_length_c 5.1084(14)
_cell_measurement_temperature 298
_cell_volume 276.88477
_pd_phase_name 'CaMoO~4 as fergusonite'
_cod_depositor_comments
;
The following automatic conversions were performed:
'_geom_bond_publ_flag' value 'N' changed to 'n' according to
'/home/saulius/struct/CIF-dictionaries/cif_core.dic' dictionary named
'cif_core.dic' version 2.4.1 from 2010-06-29 (37 times).

Automatic conversion script
Id: cif_fix_enum 1527 2010-12-29 10:47:43Z saulius 

The following automatic conversions were performed:

'_cell_measurement_temperature' value '298 K' was changed to '298' -
the value should be numeric and without a unit designator.

Automatic conversion script
Id: cif_fix_values 1646 2011-03-28 12:23:43Z adriana 
;
_cod_original_sg_symbol_H-M 'I 2/a'
_cod_database_code 8100225

loop_
_symmetry_equiv_pos_as_xyz
+x,+y,+z
-x+1/2,+y,-z
-x,-y,-z
+x+1/2,-y,+z
+x+1/2,+y+1/2,+z+1/2
-x,+y+1/2,-z+1/2
-x+1/2,-y+1/2,-z+1/2
+x,-y+1/2,+z+1/2

loop_
_atom_site_label
_atom_site_fract_x
_atom_site_fract_y
_atom_site_fract_z
_atom_site_occupancy
_atom_site_thermal_displace_type
_atom_site_U_iso_or_equiv
_atom_site_symmetry_multiplicity
_atom_site_Wyckoff_symbol
Ca 0.25 0.6117(13) 0.0 1.0 Uiso 0.01 4 e
Mo 0.25 0.1216(8) 0.0 1.0 Uiso 0.005 4 e
O1 0.906(5) 0.9635(22) 0.212(5) 1.0 Uiso 0.02 8 f
O2 0.500(4) 0.2178(23) 0.824(6) 1.0 Uiso 0.02 8 f

loop_
_geom_bond_atom_site_label_1
_geom_bond_atom_site_label_2
_geom_bond_distance
_geom_bond_site_symmetry_1
_geom_bond_site_symmetry_2
_geom_bond_publ_flag
Ca Ca 3.482(20) . -1_565 n
Ca Ca 3.482(20) . -1_665 n
Ca Ca 3.923(21) . -101_564 n
Ca Ca 3.923(21) . -101_565 n
Ca Mo 3.5576(11) . 101_454 n
Ca Mo 3.6174(11) . 101_455 n
Ca Mo 3.6174(11) . 101_554 n
Ca Mo 3.5576(11) . 101_555 n
Ca Mo 3.583(9) . -101_554 n
Ca Mo 3.583(9) . -101_555 n
Ca O1 2.319(24) . 101_444 n
Ca O1 2.319(24) . 102_645 n
Ca O1 2.396(24) . -101_665 n
Ca O1 2.396(24) . -102_364 n
Ca O2 2.392(25) . -1_666 n
Ca O2 2.392(25) . -2_564 n
Ca O2 2.388(27) . 101_454 n
Ca O2 2.388(27) . 102_655 n
Mo Ca 3.5576(11) . 101_444 n
Mo Ca 3.6174(11) . 101_445 n
Mo Ca 3.6174(11) . 101_544 n
Mo Ca 3.5576(11) . 101_545 n
Mo Ca 3.583(9) . -101_554 n
Mo Ca 3.583(9) . -101_555 n
Mo O1 2.670(23) . 1_445 n
Mo O1 2.670(23) . 2_645 n
Mo O1 1.611(26) . -1_665 n
Mo O1 1.611(26) . -2_565 n
Mo O2 1.871(27) . 1_554 n
Mo O2 1.871(27) . 2_556 n
O1 Ca 2.319(24) . 101_555 n
O1 Ca 2.396(24) . -101_665 n
O1 Mo 2.670(23) . 1_665 n
O1 Mo 1.611(26) . -1_665 n
O2 Ca 2.392(25) . -1_666 n
O2 Ca 2.388(27) . 101_545 n
O2 Mo 1.871(27) . 1_556 n
